data_4330400
loop_
_publ_author_name
'Hiroaki Iguchi'
'Shinya Takaishi'
'Brian K. Breedlove'
'Masahiro Yamashita'
'Hiroyuki Matsuzaki'
'Hiroshi Okamoto'

_publ_section_title
;
 Controlling the Electronic States and Physical Properties of MMX-Type
 Diplatinum-Iodide Chain Complexes via Binary Countercations
;
_journal_name_full 'Inorganic Chemistry'
_journal_page_first 9967
_journal_page_last 9977
_journal_paper_doi 10.1021/ic301469u
_journal_volume 51
_journal_year 2012
_chemical_formula_sum 'C4 H28 I K2 N2 O24 P8 Pt2'
_chemical_formula_weight 1331.32
_chemical_name_systematic
; 
 ? 
;
_space_group_IT_number 65
_symmetry_cell_setting orthorhombic
_symmetry_space_group_name_Hall '-C 2 2'
_symmetry_space_group_name_H-M 'C m m m'
_atom_sites_solution_hydrogens geom
_atom_sites_solution_primary direct
_atom_sites_solution_secondary difmap
_audit_creation_method SHELXL-97
_cell_angle_alpha 90.00
_cell_angle_beta 90.00
_cell_angle_gamma 90.00
_cell_formula_units_Z 2
_cell_length_a 12.164(2)
_cell_length_b 15.175(3)
_cell_length_c 8.6247(15)
_cell_measurement_temperature 293(2)
_cell_volume 1592.0(5)
_computing_cell_refinement 'Bruker SAINT'
_computing_data_collection 'Bruker SMART 1000'
_computing_data_reduction 'Bruker SAINT'
_computing_structure_refinement 'SHELXL-97 (Sheldrick, 1997)'
_computing_structure_solution 'SHELXS-97 (Sheldrick, 1990)'
_diffrn_ambient_temperature 293(2)
_diffrn_measured_fraction_theta_full 0.996
_diffrn_measured_fraction_theta_max 0.996
_diffrn_measurement_device_type 'Bruker SMART 1000'
_diffrn_radiation_monochromator graphite
_diffrn_radiation_source 'fine-focus sealed tube'
_diffrn_radiation_type MoK\a
_diffrn_radiation_wavelength 0.71073
_diffrn_reflns_av_R_equivalents 0.0239
_diffrn_reflns_av_sigmaI/netI 0.0195
_diffrn_reflns_limit_h_max 15
_diffrn_reflns_limit_h_min -15
_diffrn_reflns_limit_k_max 19
_diffrn_reflns_limit_k_min -19
_diffrn_reflns_limit_l_max 11
_diffrn_reflns_limit_l_min -9
_diffrn_reflns_number 5882
_diffrn_reflns_theta_full 27.54
_diffrn_reflns_theta_max 27.54
_diffrn_reflns_theta_min 2.36
_exptl_absorpt_coefficient_mu 10.501
_exptl_absorpt_correction_T_max 0.403408
_exptl_absorpt_correction_T_min 0.313406
_exptl_absorpt_correction_type empirical
_exptl_absorpt_process_details 'SADABS, (Bruker)'
_exptl_crystal_colour brown
_exptl_crystal_density_diffrn 2.777
_exptl_crystal_description prism
_exptl_crystal_F_000 1250
_exptl_crystal_size_max 0.18
_exptl_crystal_size_mid 0.13
_exptl_crystal_size_min 0.11
_refine_diff_density_max 0.414
_refine_diff_density_min -0.501
_refine_diff_density_rms 0.105
_refine_ls_extinction_method none
_refine_ls_goodness_of_fit_ref 0.952
_refine_ls_hydrogen_treatment mixed
_refine_ls_matrix_type full
_refine_ls_number_parameters 90
_refine_ls_number_reflns 1060
_refine_ls_number_restraints 0
_refine_ls_restrained_S_all 0.952
_refine_ls_R_factor_all 0.0158
_refine_ls_R_factor_gt 0.0152
_refine_ls_shift/su_max 0.001
_refine_ls_shift/su_mean 0.000
_refine_ls_structure_factor_coef Fsqd
_refine_ls_weighting_details 'calc w=1/[\s^2^(Fo^2^)+(0.0249P)^2^+0.0000P] where P=(Fo^2^+2Fc^2^)/3'
_refine_ls_weighting_scheme calc
_refine_ls_wR_factor_gt 0.0384
_refine_ls_wR_factor_ref 0.0385
_reflns_number_gt 1025
_reflns_number_total 1060
_reflns_threshold_expression >2sigma(I)
_cod_data_source_file ic301469u_si_001_02.cif
_cod_data_source_block K5_4H2O
_cod_database_code 4330400

loop_
_symmetry_equiv_pos_as_xyz
'x, y, z'
'-x, -y, z'
'x, -y, -z'
'-x, y, -z'
'x+1/2, y+1/2, z'
'-x+1/2, -y+1/2, z'
'x+1/2, -y+1/2, -z'
'-x+1/2, y+1/2, -z'
'-x, -y, -z'
'x, y, -z'
'-x, y, z'
'x, -y, z'
'-x+1/2, -y+1/2, -z'
'x+1/2, y+1/2, -z'
'-x+1/2, y+1/2, z'
'x+1/2, -y+1/2, z'

loop_
_atom_site_label
_atom_site_type_symbol
_atom_site_fract_x
_atom_site_fract_y
_atom_site_fract_z
_atom_site_U_iso_or_equiv
_atom_site_adp_type
_atom_site_occupancy
_atom_site_symmetry_multiplicity
_atom_site_calc_flag
_atom_site_refinement_flags
I1 I 0.0000 0.0000 0.0190(4) 0.0331(5) Uani 0.50 4 d SP
Pt1 Pt 0.0000 0.0000 0.335785(18) 0.01641(7) Uani 1 4 d S
P1 P 0.13405(6) 0.11021(4) 0.33038(7) 0.02238(16) Uani 1 1 d .
K1 K 0.24048(17) 0.28577(11) 0.0000 0.0421(5) Uani 0.50 2 d SP
O2 O 0.24652(18) 0.08331(15) 0.2684(4) 0.0530(7) Uani 1 1 d .
O3 O 0.1039(2) 0.19422(13) 0.2422(3) 0.0455(6) Uani 1 1 d .
O4 O 0.1601(6) 0.3848(6) 0.0000 0.076(3) Uani 0.50 2 d SP
N1 N 0.0897(6) 0.3370(4) 0.5000 0.049(2) Uani 0.50 2 d SP
C3 C 0.0331(8) 0.4706(5) 0.5000 0.064(4) Uani 0.50 2 d SP
C1 C 0.0000 0.3715(5) 0.5000 0.123(5) Uani 1 4 d S
O5 O 0.1398(6) 0.1584(5) 0.5000 0.0221(15) Uani 0.50 2 d SP
O6 O 0.1787(7) 0.1324(6) 0.5000 0.0333(19) Uani 0.50 2 d SP
O7 O 0.0622(9) 0.3920(9) 0.0000 0.152(5) Uani 0.50 2 d SP
H1 H 0.255(5) 0.035(3) 0.263(7) 0.027(17) Uiso 0.50 1 d P
H2 H 0.045(4) 0.201(3) 0.243(7) 0.021(17) Uiso 0.50 1 d P

loop_
_atom_site_aniso_label
_atom_site_aniso_U_11
_atom_site_aniso_U_22
_atom_site_aniso_U_33
_atom_site_aniso_U_23
_atom_site_aniso_U_13
_atom_site_aniso_U_12
I1 0.0490(3) 0.0407(3) 0.0097(16) 0.000 0.000 0.000
Pt1 0.02088(11) 0.01574(11) 0.01262(10) 0.000 0.000 0.000
P1 0.0263(4) 0.0215(3) 0.0194(4) 0.0016(2) 0.0017(2) -0.0047(3)
K1 0.0520(11) 0.0452(10) 0.0292(9) 0.000 0.000 -0.0140(10)
O2 0.0327(12) 0.0336(13) 0.093(2) -0.0080(14) 0.0238(13) -0.0073(10)
O3 0.0394(14) 0.0317(12) 0.0652(17) 0.0233(11) -0.0110(13) -0.0097(10)
O4 0.045(4) 0.143(8) 0.041(4) 0.000 0.000 -0.016(5)
N1 0.029(4) 0.021(4) 0.096(7) 0.000 0.000 0.004(3)
C3 0.071(9) 0.025(4) 0.096(8) 0.000 0.000 0.009(3)
C1 0.214(15) 0.016(4) 0.139(11) 0.000 0.000 0.000
O5 0.031(4) 0.015(3) 0.021(3) 0.000 0.000 -0.001(3)
O6 0.038(5) 0.041(6) 0.020(3) 0.000 0.000 -0.018(3)
O7 0.082(7) 0.163(11) 0.211(15) 0.000 0.000 0.026(7)

loop_
_atom_type_symbol
_atom_type_description
_atom_type_scat_dispersion_real
_atom_type_scat_dispersion_imag
_atom_type_scat_source
C C 0.0033 0.0016 'International Tables Vol C Tables 4.2.6.8 and 6.1.1.4'
H H 0.0000 0.0000 'International Tables Vol C Tables 4.2.6.8 and 6.1.1.4'
N N 0.0061 0.0033 'International Tables Vol C Tables 4.2.6.8 and 6.1.1.4'
O O 0.0106 0.0060 'International Tables Vol C Tables 4.2.6.8 and 6.1.1.4'
P P 0.1023 0.0942 'International Tables Vol C Tables 4.2.6.8 and 6.1.1.4'
K K 0.2009 0.2494 'International Tables Vol C Tables 4.2.6.8 and 6.1.1.4'
I I -0.4742 1.8119 'International Tables Vol C Tables 4.2.6.8 and 6.1.1.4'
Pt Pt -1.7033 8.3905 'International Tables Vol C Tables 4.2.6.8 and 6.1.1.4'

loop_
_geom_angle_atom_site_label_1
_geom_angle_atom_site_label_2
_geom_angle_atom_site_label_3
_geom_angle
_geom_angle_site_symmetry_1
_geom_angle_site_symmetry_3
I1 I1 Pt1 180.0 9 .
I1 I1 Pt1 0.0 9 9
Pt1 I1 Pt1 180.0 . 9
P1 Pt1 P1 177.71(3) 2 .
P1 Pt1 P1 88.53(4) 2 12
P1 Pt1 P1 91.43(4) . 12
P1 Pt1 P1 91.43(4) 2 11
P1 Pt1 P1 88.53(4) . 11
P1 Pt1 P1 177.71(3) 12 11
P1 Pt1 I1 88.857(16) 2 .
P1 Pt1 I1 88.857(16) . .
P1 Pt1 I1 88.857(16) 12 .
P1 Pt1 I1 88.857(16) 11 .
P1 Pt1 Pt1 91.143(16) 2 3_556
P1 Pt1 Pt1 91.143(16) . 3_556
P1 Pt1 Pt1 91.143(16) 12 3_556
P1 Pt1 Pt1 91.143(16) 11 3_556
I1 Pt1 Pt1 180.0 . 3_556
P1 Pt1 I1 88.857(16) 2 9
P1 Pt1 I1 88.857(16) . 9
P1 Pt1 I1 88.857(16) 12 9
P1 Pt1 I1 88.857(16) 11 9
I1 Pt1 I1 0.0 . 9
Pt1 Pt1 I1 180.0 3_556 9
O2 P1 O3 105.31(15) . .
O2 P1 O6 94.1(3) . .
O3 P1 O6 111.2(3) . .
O2 P1 O5 113.3(3) . .
O3 P1 O5 94.7(2) . .
O6 P1 O5 22.0(3) . .
O2 P1 Pt1 116.21(9) . .
O3 P1 Pt1 116.06(9) . .
O6 P1 Pt1 111.7(3) . .
O5 P1 Pt1 109.4(3) . .
O2 P1 K1 57.24(11) . 13
O3 P1 K1 48.85(11) . 13
O6 P1 K1 119.3(3) . 13
O5 P1 K1 119.6(3) . 13
Pt1 P1 K1 128.76(3) . 13
K1 K1 O4 159.0(3) 13 .
K1 K1 O7 138.7(4) 13 .
O4 K1 O7 20.3(4) . .
K1 K1 O3 88.02(15) 13 6
O4 K1 O3 105.91(17) . 6
O7 K1 O3 118.16(16) . 6
K1 K1 O3 88.02(15) 13 13
O4 K1 O3 105.91(17) . 13
O7 K1 O3 118.16(16) . 13
O3 K1 O3 94.90(11) 6 13
K1 K1 O4 13.0(2) 13 13
O4 K1 O4 172.00(13) . 13
O7 K1 O4 151.6(3) . 13
O3 K1 O4 79.31(12) 6 13
O3 K1 O4 79.31(12) 13 13
K1 K1 O3 70.34(14) 13 10
O4 K1 O3 94.94(18) . 10
O7 K1 O3 80.3(2) . 10
O3 K1 O3 158.36(7) 6 10
O3 K1 O3 84.65(9) 13 10
O4 K1 O3 79.35(12) 13 10
K1 K1 O3 70.34(14) 13 .
O4 K1 O3 94.94(18) . .
O7 K1 O3 80.3(2) . .
O3 K1 O3 84.65(9) 6 .
O3 K1 O3 158.36(7) 13 .
O4 K1 O3 79.35(12) 13 .
O3 K1 O3 87.92(11) 10 .
K1 K1 O2 128.70(8) 13 6
O4 K1 O2 58.87(12) . 6
O7 K1 O2 69.73(17) . 6
O3 K1 O2 48.51(6) 6 6
O3 K1 O2 117.00(9) 13 6
O4 K1 O2 124.57(8) 13 6
O3 K1 O2 148.76(10) 10 6
O3 K1 O2 78.63(7) . 6
K1 K1 O2 128.70(8) 13 13
O4 K1 O2 58.87(12) . 13
O7 K1 O2 69.73(17) . 13
O3 K1 O2 117.00(9) 6 13
O3 K1 O2 48.51(6) 13 13
O4 K1 O2 124.57(8) 13 13
O3 K1 O2 78.63(7) 10 13
O3 K1 O2 148.76(10) . 13
O2 K1 O2 98.55(11) 6 13
K1 K1 P1 109.92(12) 13 6
O4 K1 P1 82.15(15) . 6
O7 K1 P1 94.52(17) . 6
O3 K1 P1 23.96(5) 6 6
O3 K1 P1 104.67(7) 13 6
O4 K1 P1 102.60(10) 13 6
O3 K1 P1 170.67(7) 10 6
O3 K1 P1 83.51(5) . 6
O2 K1 P1 24.82(4) 6 6
O2 K1 P1 107.03(7) 13 6
K1 K1 P1 109.92(12) 13 13
O4 K1 P1 82.15(15) . 13
O7 K1 P1 94.52(17) . 13
O3 K1 P1 104.67(7) 6 13
O3 K1 P1 23.96(5) 13 13
O4 K1 P1 102.60(10) 13 13
O3 K1 P1 83.51(5) 10 13
O3 K1 P1 170.67(7) . 13
O2 K1 P1 107.03(7) 6 13
O2 K1 P1 24.82(4) 13 13
P1 K1 P1 104.77(5) 6 13
P1 O2 K1 97.94(13) . 13
P1 O3 K1 107.19(14) . 13
P1 O3 K1 126.71(14) . .
K1 O3 K1 21.64(7) 13 .
O7 O4 K1 128.2(9) . .
O7 O4 K1 120.2(9) . 13
K1 O4 K1 8.00(13) . 13
C3 C3 C3 90.000(2) 11 3_566
C3 C3 C3 47.9(8) 11 9_566
C3 C3 C3 42.1(8) 3_566 9_566
C3 C3 C1 75.0(3) 11 .
C3 C3 C1 165.0(3) 3_566 .
C3 C3 C1 122.9(11) 9_566 .
N1 C1 N1 128.7(9) 11 .
N1 C1 C3 130.6(6) 11 .
N1 C1 C3 100.6(5) . .
N1 C1 C3 100.6(5) 11 11
N1 C1 C3 130.6(6) . 11
C3 C1 C3 30.0(7) . 11
O6 O5 P1 75.4(6) . .
O6 O5 P1 75.4(6) . 10_556
P1 O5 P1 126.7(5) . 10_556
O5 O6 P1 82.7(6) . .
O5 O6 P1 82.7(6) . 10_556
P1 O6 P1 132.8(6) . 10_556
O4 O7 O7 174.8(8) . 11
O4 O7 K1 31.4(6) . .
O7 O7 K1 143.4(3) 11 .

loop_
_geom_bond_atom_site_label_1
_geom_bond_atom_site_label_2
_geom_bond_distance
_geom_bond_site_symmetry_2
I1 I1 0.328(7) 9
I1 Pt1 2.732(3) .
I1 Pt1 3.060(3) 9
Pt1 P1 2.3362(7) 2
Pt1 P1 2.3362(7) .
Pt1 P1 2.3362(7) 12
Pt1 P1 2.3362(7) 11
Pt1 Pt1 2.8326(6) 3_556
Pt1 I1 3.060(3) 9
P1 O2 1.524(2) .
P1 O3 1.529(2) .
P1 O6 1.597(4) .
P1 O5 1.637(4) .
P1 K1 3.5973(13) 13
K1 K1 1.110(4) 13
K1 O4 1.793(9) .
K1 O7 2.701(11) .
K1 O3 2.835(3) 6
K1 O3 2.835(3) 13
K1 O4 2.857(10) 13
K1 O3 3.009(3) 10
K1 O3 3.009(3) .
K1 O2 3.054(3) 6
K1 O2 3.054(3) 13
K1 P1 3.5973(13) 6
K1 P1 3.5973(13) 13
O2 K1 3.054(3) 13
O3 K1 2.835(3) 13
O4 O7 1.196(11) .
O4 K1 2.857(10) 13
N1 C1 1.210(7) .
C3 C3 0.806(19) 11
C3 C3 0.891(15) 3_566
C3 C3 1.202(16) 9_566
C3 C1 1.558(10) .
C1 N1 1.210(7) 11
C1 C3 1.558(10) 11
O5 O6 0.617(8) .
O5 P1 1.637(4) 10_556
O6 P1 1.597(4) 10_556
O7 O7 1.51(2) 11
